data_4504454
loop_
_publ_author_name
'Rajput, Lalit'
'Singha, Subhankar'
'Biradha, Kumar'

_publ_section_title
;
 Comparative Structural Studies on Homologues of Amides and Reverse
 Amides: Unprecedented 4-fold Interpenetrated Quartz Network, New
 \b-Sheet, and Two-Dimensional Layers
;
_journal_issue 12
_journal_name_full 'Crystal Growth &amp; Design'
_journal_page_first 2788
_journal_paper_doi 10.1021/cg0706417
_journal_volume 7
_journal_year 2007
_chemical_formula_sum 'C18 H22 N4 O2'
_chemical_formula_weight 326.40
_chemical_name_systematic
; 
 ? 
;
_space_group_IT_number 2
_symmetry_cell_setting triclinic
_symmetry_space_group_name_Hall '-P 1'
_symmetry_space_group_name_H-M 'P -1'
_atom_sites_solution_hydrogens geom
_atom_sites_solution_primary direct
_atom_sites_solution_secondary difmap
_audit_creation_method SHELXL-97
_cell_angle_alpha 96.00(3)
_cell_angle_beta 96.18(3)
_cell_angle_gamma 105.83(3)
_cell_formula_units_Z 4
_cell_length_a 8.2247(16)
_cell_length_b 9.6843(19)
_cell_length_c 21.939(4)
_cell_measurement_reflns_used 25
_cell_measurement_temperature 293(2)
_cell_measurement_theta_max 11
_cell_measurement_theta_min 8
_cell_volume 1655.0(6)
_computing_cell_refinement CAD4
_computing_data_collection CAD4
_computing_data_reduction CAD4
_computing_structure_refinement 'SHELXL-97 (Sheldrick, 1997)'
_computing_structure_solution 'SHELXS-97 (Sheldrick, 1990)'
_diffrn_ambient_temperature 293(2)
_diffrn_measured_fraction_theta_full 0.979
_diffrn_measured_fraction_theta_max 0.979
_diffrn_measurement_device_type CAD4
_diffrn_measurement_method \w-scan
_diffrn_radiation_monochromator graphite
_diffrn_radiation_source 'fine-focus sealed tube'
_diffrn_radiation_type MoK\a
_diffrn_radiation_wavelength 0.71073
_diffrn_reflns_av_R_equivalents 0.0490
_diffrn_reflns_av_sigmaI/netI 0.1070
_diffrn_reflns_limit_h_max 9
_diffrn_reflns_limit_h_min 0
_diffrn_reflns_limit_k_max 11
_diffrn_reflns_limit_k_min -11
_diffrn_reflns_limit_l_max 25
_diffrn_reflns_limit_l_min -26
_diffrn_reflns_number 6137
_diffrn_reflns_theta_full 24.98
_diffrn_reflns_theta_max 24.98
_diffrn_reflns_theta_min 1.89
_diffrn_standards_decay_% 0
_diffrn_standards_interval_time 60
_diffrn_standards_number 3
_exptl_absorpt_coefficient_mu 0.088
_exptl_absorpt_correction_type none
_exptl_crystal_colour colorless
_exptl_crystal_density_diffrn 1.310
_exptl_crystal_density_meas ?
_exptl_crystal_density_method 'not measured'
_exptl_crystal_description needle
_exptl_crystal_F_000 696
_exptl_crystal_size_max 0.16
_exptl_crystal_size_mid 0.12
_exptl_crystal_size_min 0.11
_refine_diff_density_max 0.181
_refine_diff_density_min -0.185
_refine_diff_density_rms 0.041
_refine_ls_extinction_coef 0.0096(10)
_refine_ls_extinction_expression Fc^*^=kFc[1+0.001xFc^2^\l^3^/sin(2\q)]^-1/4^
_refine_ls_extinction_method SHELXL
_refine_ls_goodness_of_fit_ref 0.971
_refine_ls_hydrogen_treatment constr
_refine_ls_matrix_type full
_refine_ls_number_parameters 434
_refine_ls_number_reflns 5693
_refine_ls_number_restraints 0
_refine_ls_restrained_S_all 0.971
_refine_ls_R_factor_all 0.1783
_refine_ls_R_factor_gt 0.0560
_refine_ls_shift/su_max 0.000
_refine_ls_shift/su_mean 0.000
_refine_ls_structure_factor_coef Fsqd
_refine_ls_weighting_details 'calc w=1/[\s^2^(Fo^2^)+(0.0601P)^2^+0.0000P] where P=(Fo^2^+2Fc^2^)/3'
_refine_ls_weighting_scheme calc
_refine_ls_wR_factor_gt 0.1132
_refine_ls_wR_factor_ref 0.1479
_reflns_number_gt 2590
_reflns_number_total 5693
_reflns_threshold_expression >2sigma(I)
_cod_data_source_file cg0706417-file002.cif
_cod_data_source_block 4c
_cod_depositor_comments
;
The following automatic conversions were performed:

'_symmetry_cell_setting' value 'Triclinic' changed to 'triclinic'
according to /home/saulius/struct/CIF-dictionaries/cif_core.dic
dictionary named 'cif_core.dic' version 2.4.1 from 2010-06-29.

Automatic conversion script
Id: cif_fix_values 1715 2011-07-08 13:25:40Z adriana 

The following automatic conversions were performed:

'_exptl_crystal_density_meas' value 'not measured' was changed to '?'
- the value is perceived as not measured.

Automatic conversion script
Id: cif_fix_values 3008 2015-01-20 13:52:24Z robertas 
;
_cod_original_cell_volume 1654.9(6)
_cod_original_sg_symbol_H-M P-1
_cod_database_code 4504454

loop_
_symmetry_equiv_pos_as_xyz
'x, y, z'
'-x, -y, -z'

loop_
_atom_site_label
_atom_site_type_symbol
_atom_site_fract_x
_atom_site_fract_y
_atom_site_fract_z
_atom_site_U_iso_or_equiv
_atom_site_adp_type
_atom_site_occupancy
_atom_site_symmetry_multiplicity
_atom_site_calc_flag
_atom_site_refinement_flags
N11A N 1.3877(3) 0.2560(3) 0.42022(12) 0.0487(8) Uani 1 1 d .
N12A N 1.0480(3) 0.2619(3) 0.29842(11) 0.0407(7) Uani 1 1 d .
H12A H 0.9702 0.3059 0.2984 0.049 Uiso 1 1 calc R
C11A C 1.1330(4) 0.2557(3) 0.35637(14) 0.0348(8) Uani 1 1 d .
C12A C 1.3040(4) 0.2613(3) 0.36571(15) 0.0425(9) Uani 1 1 d .
H12B H 1.3636 0.2692 0.3319 0.051 Uiso 1 1 calc R
C13A C 1.3005(5) 0.2453(4) 0.46779(16) 0.0522(10) Uani 1 1 d .
H13A H 1.3563 0.2383 0.5060 0.063 Uiso 1 1 calc R
C14A C 1.1325(5) 0.2440(4) 0.46369(15) 0.0532(10) Uani 1 1 d .
H14A H 1.0776 0.2404 0.4987 0.064 Uiso 1 1 calc R
C15A C 1.0468(4) 0.2482(3) 0.40694(15) 0.0451(9) Uani 1 1 d .
H15A H 0.9324 0.2459 0.4027 0.054 Uiso 1 1 calc R
N21A N 0.2154(4) 0.0760(3) -0.31137(13) 0.0455(8) Uani 1 1 d .
N22A N 0.5561(4) 0.0106(3) -0.20429(12) 0.0467(8) Uani 1 1 d .
H22A H 0.6203 -0.0457 -0.2083 0.056 Uiso 1 1 calc R
C21A C 0.4619(4) 0.0280(3) -0.25905(14) 0.0356(8) Uani 1 1 d .
C22A C 0.3082(4) 0.0622(4) -0.25982(15) 0.0458(9) Uani 1 1 d .
H22B H 0.2678 0.0763 -0.2223 0.055 Uiso 1 1 calc R
C23A C 0.2758(4) 0.0554(3) -0.36457(15) 0.0462(9) Uani 1 1 d .
H23A H 0.2128 0.0640 -0.4011 0.055 Uiso 1 1 calc R
C24A C 0.4263(4) 0.0221(4) -0.36794(15) 0.0491(9) Uani 1 1 d .
H24A H 0.4648 0.0097 -0.4059 0.059 Uiso 1 1 calc R
C25A C 0.5194(4) 0.0073(3) -0.31452(15) 0.0452(9) Uani 1 1 d .
H25A H 0.6211 -0.0166 -0.3160 0.054 Uiso 1 1 calc R
C31A C 1.0746(4) 0.2061(4) 0.24224(15) 0.0421(9) Uani 1 1 d .
C32A C 0.9636(5) 0.2351(4) 0.18896(15) 0.0485(10) Uani 1 1 d .
H32A H 1.0082 0.3358 0.1833 0.058 Uiso 1 1 calc .
H32B H 0.8501 0.2224 0.2002 0.058 Uiso 1 1 calc .
C33A C 0.9478(4) 0.1425(3) 0.12791(14) 0.0429(9) Uani 1 1 d .
H33A H 0.8995 0.0415 0.1325 0.052 Uiso 1 1 calc .
H33B H 1.0607 0.1535 0.1162 0.052 Uiso 1 1 calc .
C34A C 0.8361(4) 0.1823(4) 0.07670(15) 0.0465(9) Uani 1 1 d .
H34A H 0.7266 0.1785 0.0901 0.056 Uiso 1 1 calc .
H34B H 0.8892 0.2814 0.0706 0.056 Uiso 1 1 calc .
C35A C 0.8061(4) 0.0862(4) 0.01575(15) 0.0457(9) Uani 1 1 d .
H35A H 0.7510 -0.0127 0.0215 0.055 Uiso 1 1 calc .
H35B H 0.9156 0.0887 0.0025 0.055 Uiso 1 1 calc .
C36A C 0.6970(4) 0.1292(4) -0.03502(15) 0.0447(9) Uani 1 1 d .
H36A H 0.5870 0.1255 -0.0220 0.054 Uiso 1 1 calc .
H36B H 0.7514 0.2286 -0.0404 0.054 Uiso 1 1 calc .
C37A C 0.6686(4) 0.0343(4) -0.09637(15) 0.0467(9) Uani 1 1 d .
H37A H 0.7784 0.0406 -0.1100 0.056 Uiso 1 1 calc .
H37B H 0.6179 -0.0655 -0.0906 0.056 Uiso 1 1 calc .
C38A C 0.5564(5) 0.0730(4) -0.14601(15) 0.0438(9) Uani 1 1 d .
O31A O 1.1808(3) 0.1409(3) 0.23582(10) 0.0603(7) Uani 1 1 d .
O38A O 0.4707(4) 0.1551(3) -0.13552(11) 0.0774(9) Uani 1 1 d .
N11B N 1.2274(4) 0.8726(3) 0.46804(12) 0.0513(8) Uani 1 1 d .
N12B N 1.0523(3) 0.7649(3) 0.30454(11) 0.0413(7) Uani 1 1 d .
H12C H 0.9805 0.8149 0.3044 0.050 Uiso 1 1 calc R
C11B C 1.1348(4) 0.7563(3) 0.36286(14) 0.0372(8) Uani 1 1 d .
C12B C 1.1559(4) 0.8680(4) 0.41036(15) 0.0442(9) Uani 1 1 d .
H12D H 1.1169 0.9461 0.4012 0.053 Uiso 1 1 calc R
C13B C 1.2830(4) 0.7595(4) 0.47955(16) 0.0521(10) Uani 1 1 d .
H13B H 1.3337 0.7591 0.5195 0.063 Uiso 1 1 calc R
C14B C 1.2691(4) 0.6438(4) 0.43550(16) 0.0515(10) Uani 1 1 d .
H14B H 1.3104 0.5676 0.4457 0.062 Uiso 1 1 calc R
C15B C 1.1935(4) 0.6414(3) 0.37617(15) 0.0460(9) Uani 1 1 d .
H15B H 1.1824 0.5637 0.3457 0.055 Uiso 1 1 calc R
N21B N 0.2488(4) 0.6078(3) -0.30669(13) 0.0548(9) Uani 1 1 d .
N22B N 0.5524(4) 0.5035(3) -0.19729(12) 0.0498(8) Uani 1 1 d .
H22C H 0.6193 0.4497 -0.2012 0.060 Uiso 1 1 calc R
C21B C 0.4511(4) 0.5112(3) -0.25149(15) 0.0404(9) Uani 1 1 d .
C22B C 0.3455(5) 0.6013(4) -0.25518(16) 0.0544(11) Uani 1 1 d .
H22D H 0.3425 0.6607 -0.2194 0.065 Uiso 1 1 calc R
C23B C 0.2564(4) 0.5242(4) -0.35713(16) 0.0509(10) Uani 1 1 d .
H23B H 0.1901 0.5277 -0.3937 0.061 Uiso 1 1 calc R
C24B C 0.3567(4) 0.4326(4) -0.35840(15) 0.0521(10) Uani 1 1 d .
H24B H 0.3584 0.3760 -0.3951 0.062 Uiso 1 1 calc R
C25B C 0.4549(4) 0.4253(4) -0.30478(15) 0.0454(9) Uani 1 1 d .
H25B H 0.5231 0.3629 -0.3046 0.054 Uiso 1 1 calc R
O38B O 0.4746(4) 0.6531(3) -0.12828(11) 0.0724(9) Uani 1 1 d .
O31B O 1.1720(3) 0.6311(3) 0.24211(10) 0.0584(7) Uani 1 1 d .
C31B C 1.0726(4) 0.7041(4) 0.24867(15) 0.0411(9) Uani 1 1 d .
C32B C 0.9642(4) 0.7358(4) 0.19555(15) 0.0467(10) Uani 1 1 d .
H32C H 0.8511 0.7260 0.2067 0.056 Uiso 1 1 calc .
H32D H 1.0121 0.8359 0.1897 0.056 Uiso 1 1 calc .
C33B C 0.9466(4) 0.6417(4) 0.13500(15) 0.0453(9) Uani 1 1 d .
H33C H 0.8945 0.5415 0.1398 0.054 Uiso 1 1 calc .
H33D H 1.0592 0.6492 0.1237 0.054 Uiso 1 1 calc .
C34B C 0.8395(4) 0.6831(4) 0.08322(15) 0.0461(9) Uani 1 1 d .
H34C H 0.7303 0.6828 0.0962 0.055 Uiso 1 1 calc .
H34D H 0.8962 0.7813 0.0769 0.055 Uiso 1 1 calc .
C35B C 0.8077(4) 0.5853(4) 0.02236(14) 0.0469(10) Uani 1 1 d .
H35C H 0.7503 0.4871 0.0285 0.056 Uiso 1 1 calc .
H35D H 0.9167 0.5853 0.0093 0.056 Uiso 1 1 calc .
C36B C 0.7013(4) 0.6286(4) -0.02877(15) 0.0451(9) Uani 1 1 d .
H36C H 0.5917 0.6275 -0.0160 0.054 Uiso 1 1 calc .
H36D H 0.7580 0.7271 -0.0347 0.054 Uiso 1 1 calc .
C37B C 0.6715(4) 0.5308(4) -0.08972(15) 0.0470(9) Uani 1 1 d .
H37C H 0.7807 0.5358 -0.1037 0.056 Uiso 1 1 calc .
H37D H 0.6200 0.4316 -0.0834 0.056 Uiso 1 1 calc .
C38B C 0.5580(5) 0.5704(4) -0.13942(15) 0.0446(9) Uani 1 1 d .

loop_
_atom_site_aniso_label
_atom_site_aniso_U_11
_atom_site_aniso_U_22
_atom_site_aniso_U_33
_atom_site_aniso_U_23
_atom_site_aniso_U_13
_atom_site_aniso_U_12
N11A 0.0464(19) 0.066(2) 0.0343(17) 0.0020(15) 0.0005(15) 0.0200(16)
N12A 0.0454(18) 0.0492(18) 0.0347(17) 0.0025(14) -0.0012(14) 0.0296(15)
C11A 0.038(2) 0.034(2) 0.0342(19) 0.0018(15) 0.0025(16) 0.0160(17)
C12A 0.041(2) 0.050(2) 0.036(2) 0.0064(17) 0.0065(17) 0.0135(18)
C13A 0.056(3) 0.065(3) 0.034(2) 0.0034(18) -0.0052(19) 0.021(2)
C14A 0.056(3) 0.072(3) 0.034(2) 0.0054(18) 0.0072(18) 0.021(2)
C15A 0.041(2) 0.051(2) 0.044(2) -0.0005(17) 0.0059(17) 0.0174(18)
N21A 0.0456(19) 0.0562(19) 0.0398(17) 0.0074(14) 0.0041(15) 0.0235(16)
N22A 0.054(2) 0.058(2) 0.0364(17) -0.0027(14) -0.0007(15) 0.0366(17)
C21A 0.037(2) 0.035(2) 0.036(2) 0.0002(15) 0.0023(16) 0.0144(17)
C22A 0.044(2) 0.057(2) 0.042(2) 0.0078(18) 0.0079(18) 0.023(2)
C23A 0.050(2) 0.049(2) 0.038(2) 0.0065(17) -0.0009(18) 0.0137(19)
C24A 0.052(2) 0.056(2) 0.040(2) -0.0022(18) 0.0082(18) 0.019(2)
C25A 0.042(2) 0.050(2) 0.048(2) 0.0034(18) 0.0049(18) 0.0216(19)
C31A 0.044(2) 0.043(2) 0.042(2) 0.0014(17) 0.0058(18) 0.0191(19)
C32A 0.060(3) 0.055(2) 0.040(2) 0.0014(18) -0.0002(18) 0.036(2)
C33A 0.050(2) 0.045(2) 0.038(2) 0.0037(16) 0.0036(17) 0.0210(19)
C34A 0.052(2) 0.054(2) 0.041(2) 0.0053(17) -0.0002(17) 0.030(2)
C35A 0.051(2) 0.050(2) 0.042(2) 0.0028(17) 0.0015(18) 0.027(2)
C36A 0.048(2) 0.048(2) 0.040(2) -0.0010(17) 0.0000(17) 0.0229(19)
C37A 0.049(2) 0.054(2) 0.041(2) 0.0025(18) 0.0008(17) 0.025(2)
C38A 0.049(2) 0.045(2) 0.039(2) -0.0042(17) -0.0010(18) 0.023(2)
O31A 0.0663(18) 0.0837(19) 0.0450(15) -0.0032(13) 0.0018(13) 0.0515(16)
O38A 0.098(2) 0.098(2) 0.0513(17) -0.0203(15) -0.0138(15) 0.074(2)
N11B 0.054(2) 0.066(2) 0.0350(17) 0.0028(15) -0.0029(15) 0.0237(17)
N12B 0.0431(18) 0.0515(19) 0.0351(17) 0.0025(14) 0.0012(14) 0.0259(15)
C11B 0.030(2) 0.044(2) 0.037(2) 0.0070(17) 0.0032(16) 0.0096(17)
C12B 0.039(2) 0.055(2) 0.043(2) 0.0047(18) 0.0052(17) 0.0218(18)
C13B 0.047(2) 0.072(3) 0.041(2) 0.015(2) 0.0020(18) 0.023(2)
C14B 0.051(2) 0.056(2) 0.054(2) 0.015(2) -0.0001(19) 0.024(2)
C15B 0.051(2) 0.040(2) 0.048(2) 0.0025(17) 0.0001(18) 0.0163(18)
N21B 0.056(2) 0.071(2) 0.0454(18) 0.0014(16) -0.0030(16) 0.0386(18)
N22B 0.057(2) 0.059(2) 0.0437(18) -0.0050(15) -0.0048(15) 0.0418(17)
C21B 0.042(2) 0.042(2) 0.039(2) 0.0020(17) 0.0025(17) 0.0177(18)
C22B 0.064(3) 0.063(3) 0.044(2) -0.0040(19) -0.002(2) 0.039(2)
C23B 0.050(2) 0.058(2) 0.044(2) 0.0057(19) -0.0066(18) 0.018(2)
C24B 0.056(2) 0.057(3) 0.040(2) -0.0071(18) -0.0034(19) 0.021(2)
C25B 0.045(2) 0.047(2) 0.047(2) -0.0028(17) 0.0046(18) 0.0206(19)
O38B 0.096(2) 0.093(2) 0.0454(16) -0.0123(14) -0.0079(15) 0.0708(19)
O31B 0.0645(18) 0.0764(18) 0.0464(15) -0.0013(13) -0.0008(13) 0.0475(16)
C31B 0.039(2) 0.048(2) 0.039(2) 0.0032(17) 0.0017(17) 0.0181(19)
C32B 0.051(2) 0.052(2) 0.040(2) 0.0008(17) 0.0030(18) 0.024(2)
C33B 0.050(2) 0.051(2) 0.039(2) 0.0004(17) 0.0010(17) 0.027(2)
C34B 0.054(2) 0.049(2) 0.041(2) 0.0024(17) 0.0064(18) 0.025(2)
C35B 0.055(2) 0.051(2) 0.036(2) -0.0016(17) -0.0020(17) 0.025(2)
C36B 0.049(2) 0.048(2) 0.040(2) -0.0019(17) -0.0002(17) 0.0222(19)
C37B 0.053(2) 0.046(2) 0.046(2) -0.0002(18) -0.0014(18) 0.0274(19)
C38B 0.051(2) 0.045(2) 0.040(2) -0.0022(17) -0.0012(18) 0.022(2)

loop_
_atom_type_symbol
_atom_type_description
_atom_type_scat_dispersion_real
_atom_type_scat_dispersion_imag
_atom_type_scat_source
C C 0.0033 0.0016 'International Tables Vol C Tables 4.2.6.8 and 6.1.1.4'
H H 0.0000 0.0000 'International Tables Vol C Tables 4.2.6.8 and 6.1.1.4'
N N 0.0061 0.0033 'International Tables Vol C Tables 4.2.6.8 and 6.1.1.4'
O O 0.0106 0.0060 'International Tables Vol C Tables 4.2.6.8 and 6.1.1.4'

loop_
_geom_angle_atom_site_label_1
_geom_angle_atom_site_label_2
_geom_angle_atom_site_label_3
_geom_angle
C12A N11A C13A 117.2(3)
C31A N12A C11A 127.2(3)
C15A C11A C12A 117.9(3)
C15A C11A N12A 119.6(3)
C12A C11A N12A 122.5(3)
N11A C12A C11A 123.6(3)
N11A C13A C14A 123.6(3)
C13A C14A C15A 118.7(3)
C14A C15A C11A 119.0(3)
C23A N21A C22A 117.1(3)
C38A N22A C21A 126.9(3)
C25A C21A C22A 117.5(3)
C25A C21A N22A 119.7(3)
C22A C21A N22A 122.8(3)
N21A C22A C21A 123.6(3)
N21A C23A C24A 123.0(3)
C23A C24A C25A 119.0(3)
C21A C25A C24A 119.7(3)
O31A C31A N12A 123.0(3)
O31A C31A C32A 123.4(3)
N12A C31A C32A 113.6(3)
C31A C32A C33A 116.3(3)
C32A C33A C34A 112.3(3)
C35A C34A C33A 114.4(3)
C34A C35A C36A 113.6(3)
C37A C36A C35A 113.7(3)
C38A C37A C36A 114.0(3)
O38A C38A N22A 121.6(3)
O38A C38A C37A 123.0(3)
N22A C38A C37A 115.4(3)
C12B N11B C13B 116.0(3)
C31B N12B C11B 127.7(3)
C15B C11B C12B 117.5(3)
C15B C11B N12B 123.9(3)
C12B C11B N12B 118.6(3)
N11B C12B C11B 125.1(3)
N11B C13B C14B 123.4(3)
C13B C14B C15B 119.5(3)
C11B C15B C14B 118.6(3)
C23B N21B C22B 117.1(3)
C38B N22B C21B 128.0(3)
C25B C21B C22B 117.2(3)
C25B C21B N22B 118.7(3)
C22B C21B N22B 124.1(3)
N21B C22B C21B 124.0(3)
N21B C23B C24B 123.4(3)
C23B C24B C25B 119.2(3)
C21B C25B C24B 119.1(3)
O31B C31B N12B 123.0(3)
O31B C31B C32B 123.3(3)
N12B C31B C32B 113.7(3)
C33B C32B C31B 115.7(3)
C32B C33B C34B 112.6(3)
C35B C34B C33B 114.6(3)
C34B C35B C36B 113.9(3)
C37B C36B C35B 113.5(3)
C38B C37B C36B 113.0(3)
O38B C38B N22B 122.4(3)
O38B C38B C37B 122.6(3)
N22B C38B C37B 115.0(3)

loop_
_geom_bond_atom_site_label_1
_geom_bond_atom_site_label_2
_geom_bond_distance
N11A C12A 1.327(4)
N11A C13A 1.326(4)
N12A C31A 1.357(4)
N12A C11A 1.399(4)
C11A C15A 1.377(4)
C11A C12A 1.385(4)
C13A C14A 1.371(5)
C14A C15A 1.373(4)
N21A C23A 1.334(4)
N21A C22A 1.334(4)
N22A C38A 1.356(4)
N22A C21A 1.409(4)
C21A C25A 1.367(4)
C21A C22A 1.391(4)
C23A C24A 1.369(4)
C24A C25A 1.372(4)
C31A O31A 1.221(4)
C31A C32A 1.502(5)
C32A C33A 1.504(4)
C33A C34A 1.522(4)
C34A C35A 1.503(4)
C35A C36A 1.519(4)
C36A C37A 1.506(4)
C37A C38A 1.496(4)
C38A O38A 1.218(4)
N11B C12B 1.328(4)
N11B C13B 1.333(4)
N12B C31B 1.350(4)
N12B C11B 1.404(4)
C11B C15B 1.374(4)
C11B C12B 1.382(4)
C13B C14B 1.372(4)
C14B C15B 1.376(4)
N21B C23B 1.319(4)
N21B C22B 1.327(4)
N22B C38B 1.354(4)
N22B C21B 1.397(4)
C21B C25B 1.370(4)
C21B C22B 1.392(4)
C23B C24B 1.365(4)
C24B C25B 1.373(4)
O38B C38B 1.211(4)
O31B C31B 1.229(4)
C31B C32B 1.499(5)
C32B C33B 1.499(4)
C33B C34B 1.517(4)
C34B C35B 1.508(4)
C35B C36B 1.512(4)
C36B C37B 1.511(4)
C37B C38B 1.507(4)
